data_7160478
loop_
_publ_author_name
'Huang, Li'
'Ma, Wei-Qing'
'Sun, Jing'
'Han, Ying'
'Yan, Chao-Guo'

_publ_section_title
;
 Efficient construction of spirocyclopentane-1,3-dioxindoles <i>via</i> an
 annulation reaction of isocyanides and 3-methyleneoxindoles.
;
_journal_issue 13
_journal_name_full 'Organic &amp; biomolecular chemistry'
_journal_page_first 3224
_journal_page_last 3230
_journal_paper_doi 10.1039/d5ob00206k
_journal_volume 23
_journal_year 2025
_chemical_formula_moiety 'C35 H28 Cl N3 O2, C H Cl3'
_chemical_formula_sum 'C36 H29 Cl4 N3 O2'
_chemical_formula_weight 677.42
_space_group_crystal_system triclinic
_space_group_IT_number 2
_space_group_name_Hall '-P 1'
_space_group_name_H-M_alt 'P -1'
_atom_sites_solution_hydrogens geom
_audit_creation_method SHELXL-2014/7
_audit_update_record
;
2024-11-29 deposited with the CCDC.	2025-03-03 downloaded from the CCDC.
;
_cell_angle_alpha 72.714(11)
_cell_angle_beta 82.722(14)
_cell_angle_gamma 86.047(13)
_cell_formula_units_Z 2
_cell_length_a 8.313(4)
_cell_length_b 13.728(5)
_cell_length_c 15.146(6)
_cell_measurement_reflns_used 4902
_cell_measurement_temperature 296(2)
_cell_measurement_theta_max 22.45
_cell_measurement_theta_min 2.39
_cell_volume 1636.2(12)
_computing_cell_refinement 'Bruker SAINT'
_computing_data_collection 'Bruker APEX2'
_computing_data_reduction 'Bruker SAINT'
_computing_molecular_graphics 'Bruker SHELXTL'
_computing_publication_material 'Bruker SHELXTL'
_computing_structure_refinement 'SHELXL-2014/7 (Sheldrick, 2014)'
_computing_structure_solution 'SHELXS-97 (Sheldrick 2008)'
_diffrn_ambient_temperature 296(2)
_diffrn_measured_fraction_theta_full 0.996
_diffrn_measured_fraction_theta_max 0.997
_diffrn_measurement_device_type 'Bruker APEX-II CCD'
_diffrn_measurement_method '\f and \w scans'
_diffrn_radiation_type MoK\a
_diffrn_radiation_wavelength 0.71073
_diffrn_reflns_av_R_equivalents 0.0703
_diffrn_reflns_av_unetI/netI 0.0925
_diffrn_reflns_Laue_measured_fraction_full 0.996
_diffrn_reflns_Laue_measured_fraction_max 0.997
_diffrn_reflns_limit_h_max 10
_diffrn_reflns_limit_h_min -10
_diffrn_reflns_limit_k_max 16
_diffrn_reflns_limit_k_min -16
_diffrn_reflns_limit_l_max 17
_diffrn_reflns_limit_l_min -18
_diffrn_reflns_number 23365
_diffrn_reflns_point_group_measured_fraction_full 0.996
_diffrn_reflns_point_group_measured_fraction_max 0.997
_diffrn_reflns_theta_full 25.242
_diffrn_reflns_theta_max 26.000
_diffrn_reflns_theta_min 2.389
_exptl_absorpt_coefficient_mu 0.399
_exptl_absorpt_correction_T_max 0.7456
_exptl_absorpt_correction_T_min 0.6684
_exptl_absorpt_correction_type multi-scan
_exptl_absorpt_process_details sadabs
_exptl_crystal_colour colorless
_exptl_crystal_density_diffrn 1.375
_exptl_crystal_description block
_exptl_crystal_F_000 700
_exptl_crystal_size_max 0.240
_exptl_crystal_size_mid 0.220
_exptl_crystal_size_min 0.180
_refine_diff_density_max 0.548
_refine_diff_density_min -0.584
_refine_diff_density_rms 0.061
_refine_ls_extinction_method none
_refine_ls_goodness_of_fit_ref 1.018
_refine_ls_hydrogen_treatment constr
_refine_ls_matrix_type full
_refine_ls_number_parameters 407
_refine_ls_number_reflns 6407
_refine_ls_number_restraints 0
_refine_ls_restrained_S_all 1.018
_refine_ls_R_factor_all 0.1708
_refine_ls_R_factor_gt 0.0752
_refine_ls_shift/su_max 0.000
_refine_ls_shift/su_mean 0.000
_refine_ls_structure_factor_coef Fsqd
_refine_ls_weighting_details 'w=1/[\s^2^(Fo^2^)+(0.0812P)^2^+1.8823P] where P=(Fo^2^+2Fc^2^)/3'
_refine_ls_weighting_scheme calc
_refine_ls_wR_factor_gt 0.1690
_refine_ls_wR_factor_ref 0.2147
_reflns_Friedel_coverage 0.000
_reflns_number_gt 3182
_reflns_number_total 6407
_reflns_threshold_expression 'I > 2\s(I)'
_cod_data_source_file d5ob00206k2.cif
_cod_data_source_block 5jj
_cod_original_cell_volume 1636.3(12)
_cod_database_code 7160478
_shelx_shelxl_version_number 2014/7
_shelx_space_group_comment
; 
The symmetry employed for this shelxl refinement is uniquely defined 
by the following loop, which should always be used as a source of 
symmetry information in preference to the above space-group names. 
They are only intended as comments. 
;
_shelx_estimated_absorpt_t_min 0.910
_shelx_estimated_absorpt_t_max 0.932

loop_
_space_group_symop_operation_xyz
'x, y, z'
'-x, -y, -z'

loop_
_atom_site_label
_atom_site_type_symbol
_atom_site_fract_x
_atom_site_fract_y
_atom_site_fract_z
_atom_site_U_iso_or_equiv
_atom_site_adp_type
_atom_site_occupancy
_atom_site_site_symmetry_order
_atom_site_calc_flag
_atom_site_refinement_flags_posn
_atom_site_refinement_flags_adp
_atom_site_refinement_flags_occupancy
_atom_site_disorder_assembly
_atom_site_disorder_group
C1 C 0.8922(6) 0.0118(4) 0.4124(3) 0.0620(13) Uani 1 1 d . . . . .
H1 H 0.8487 0.0721 0.4231 0.074 Uiso 1 1 calc R U . . .
C2 C 0.8251(7) -0.0792(5) 0.4628(4) 0.0842(17) Uani 1 1 d . . . . .
H2 H 0.7375 -0.0807 0.5079 0.101 Uiso 1 1 calc R U . . .
C3 C 0.8880(10) -0.1680(5) 0.4464(5) 0.098(2) Uani 1 1 d . . . . .
H3 H 0.8414 -0.2297 0.4798 0.117 Uiso 1 1 calc R U . . .
C4 C 1.0190(10) -0.1667(4) 0.3812(5) 0.098(2) Uani 1 1 d . . . . .
H4 H 1.0620 -0.2272 0.3709 0.118 Uiso 1 1 calc R U . . .
C5 C 1.0867(7) -0.0744(4) 0.3308(4) 0.0762(15) Uani 1 1 d . . . . .
H5 H 1.1754 -0.0731 0.2864 0.091 Uiso 1 1 calc R U . . .
C6 C 1.0234(6) 0.0154(3) 0.3460(3) 0.0492(11) Uani 1 1 d . . . . .
C7 C 1.0974(5) 0.1157(3) 0.2933(3) 0.0492(11) Uani 1 1 d . . . . .
H7A H 1.1175 0.1512 0.3372 0.059 Uiso 1 1 calc R U . . .
H7B H 1.2012 0.1029 0.2607 0.059 Uiso 1 1 calc R U . . .
C8 C 0.8955(4) 0.2583(3) 0.2446(3) 0.0370(9) Uani 1 1 d . . . . .
C9 C 0.8261(4) 0.3193(3) 0.1542(2) 0.0332(9) Uani 1 1 d . . . . .
C10 C 0.8870(4) 0.2553(3) 0.0897(3) 0.0335(9) Uani 1 1 d . . . . .
C11 C 0.8650(5) 0.2688(3) -0.0016(3) 0.0423(10) Uani 1 1 d . . . . .
H11 H 0.7989 0.3224 -0.0321 0.051 Uiso 1 1 calc R U . . .
C12 C 0.9422(5) 0.2017(3) -0.0487(3) 0.0494(11) Uani 1 1 d . . . . .
C13 C 0.9190(7) 0.2159(4) -0.1489(3) 0.0787(16) Uani 1 1 d . . . . .
H13A H 0.9847 0.1660 -0.1712 0.118 Uiso 1 1 calc R U . . .
H13B H 0.9505 0.2831 -0.1857 0.118 Uiso 1 1 calc R U . . .
H13C H 0.8069 0.2077 -0.1536 0.118 Uiso 1 1 calc R U . . .
C14 C 1.0401(6) 0.1239(3) -0.0010(3) 0.0573(12) Uani 1 1 d . . . . .
H14 H 1.0925 0.0795 -0.0320 0.069 Uiso 1 1 calc R U . . .
C15 C 1.0643(5) 0.1089(3) 0.0909(3) 0.0514(11) Uani 1 1 d . . . . .
H15 H 1.1291 0.0547 0.1218 0.062 Uiso 1 1 calc R U . . .
C16 C 0.9888(5) 0.1773(3) 0.1351(3) 0.0387(9) Uani 1 1 d . . . . .
C17 C 0.6442(4) 0.3456(3) 0.1641(3) 0.0356(9) Uani 1 1 d . . . . .
C18 C 0.5097(5) 0.2848(3) 0.1668(3) 0.0408(10) Uani 1 1 d . . . . .
C19 C 0.5334(4) 0.1746(3) 0.1729(3) 0.0394(10) Uani 1 1 d . . . . .
C20 C 0.4689(6) 0.1373(3) 0.1100(3) 0.0550(12) Uani 1 1 d . . . . .
H20 H 0.4139 0.1818 0.0635 0.066 Uiso 1 1 calc R U . . .
C21 C 0.4847(6) 0.0353(4) 0.1151(3) 0.0666(14) Uani 1 1 d . . . . .
H21 H 0.4417 0.0107 0.0725 0.080 Uiso 1 1 calc R U . . .
C22 C 0.5662(6) -0.0297(3) 0.1851(4) 0.0621(13) Uani 1 1 d . . . . .
C23 C 0.6273(6) 0.0047(3) 0.2487(4) 0.0666(14) Uani 1 1 d . . . . .
H23 H 0.6802 -0.0402 0.2959 0.080 Uiso 1 1 calc R U . . .
C24 C 0.6103(5) 0.1061(3) 0.2425(3) 0.0542(12) Uani 1 1 d . . . . .
H24 H 0.6516 0.1296 0.2864 0.065 Uiso 1 1 calc R U . . .
C25 C 0.9971(5) 0.4825(3) 0.2277(3) 0.0424(10) Uani 1 1 d . . . . .
C26 C 1.0874(6) 0.4897(4) 0.2959(3) 0.0606(13) Uani 1 1 d . . . . .
H26 H 1.1952 0.4665 0.2967 0.073 Uiso 1 1 calc R U . . .
C27 C 1.0115(7) 0.5327(4) 0.3633(4) 0.0742(15) Uani 1 1 d . . . . .
H27 H 1.0698 0.5379 0.4101 0.089 Uiso 1 1 calc R U . . .
C28 C 0.8539(7) 0.5673(4) 0.3626(3) 0.0719(15) Uani 1 1 d . . . . .
H28 H 0.8061 0.5954 0.4088 0.086 Uiso 1 1 calc R U . . .
C29 C 0.7646(6) 0.5609(3) 0.2937(3) 0.0570(12) Uani 1 1 d . . . . .
H29 H 0.6574 0.5851 0.2927 0.068 Uiso 1 1 calc R U . . .
C30 C 0.8369(5) 0.5180(3) 0.2263(3) 0.0401(10) Uani 1 1 d . . . . .
C31 C 0.7748(4) 0.5043(3) 0.1410(3) 0.0348(9) Uani 1 1 d . . . . .
C32 C 0.9051(4) 0.4290(3) 0.1135(3) 0.0343(9) Uani 1 1 d . . . . .
H32 H 0.9271 0.4463 0.0456 0.041 Uiso 1 1 calc R U . . .
C33 C 0.7279(5) 0.6063(3) 0.0713(3) 0.0481(11) Uani 1 1 d . . . . .
H33A H 0.7872 0.6621 0.0770 0.058 Uiso 1 1 calc R U . . .
H33B H 0.7480 0.6029 0.0077 0.058 Uiso 1 1 calc R U . . .
C34 C 0.5456(5) 0.6183(3) 0.1005(3) 0.0564(12) Uani 1 1 d . . . . .
H34A H 0.5265 0.6557 0.1462 0.068 Uiso 1 1 calc R U . . .
H34B H 0.4885 0.6532 0.0473 0.068 Uiso 1 1 calc R U . . .
C35 C 0.6224(5) 0.4479(3) 0.1538(3) 0.0373(9) Uani 1 1 d . . . . .
Cl1 Cl 0.5856(2) -0.15849(11) 0.19056(15) 0.1133(7) Uani 1 1 d . . . . .
N1 N 0.9958(4) 0.1816(2) 0.2259(2) 0.0401(8) Uani 1 1 d . . . . .
N2 N 1.0483(4) 0.4438(2) 0.1528(2) 0.0405(8) Uani 1 1 d . . . . .
H2A H 1.1471 0.4311 0.1335 0.049 Uiso 1 1 calc R U . . .
N3 N 0.4952(4) 0.5125(2) 0.1406(2) 0.0480(9) Uani 1 1 d . . . . .
H3A H 0.3959 0.4945 0.1539 0.058 Uiso 1 1 calc R U . . .
O1 O 0.8703(3) 0.2748(2) 0.31960(19) 0.0489(7) Uani 1 1 d . . . . .
O2 O 0.3696(3) 0.3233(2) 0.1618(2) 0.0566(8) Uani 1 1 d . . . . .
C36 C 0.3956(7) 0.6937(5) 0.5307(4) 0.0937(19) Uani 1 1 d . . . . .
H36 H 0.2934 0.6831 0.5718 0.112 Uiso 1 1 calc R U . . .
Cl2 Cl 0.3873(3) 0.63414(19) 0.44510(16) 0.1504(9) Uani 1 1 d . . . . .
Cl3 Cl 0.4165(3) 0.82456(17) 0.47863(18) 0.1413(8) Uani 1 1 d . . . . .
Cl4 Cl 0.5514(3) 0.6431(2) 0.59584(15) 0.1675(11) Uani 1 1 d . . . . .

loop_
_atom_site_aniso_label
_atom_site_aniso_U_11
_atom_site_aniso_U_22
_atom_site_aniso_U_33
_atom_site_aniso_U_23
_atom_site_aniso_U_13
_atom_site_aniso_U_12
C1 0.064(3) 0.064(3) 0.054(3) -0.005(3) -0.018(3) -0.010(3)
C2 0.084(4) 0.099(5) 0.063(4) -0.003(3) -0.020(3) -0.029(4)
C3 0.128(6) 0.071(4) 0.084(5) 0.014(4) -0.042(4) -0.040(4)
C4 0.145(7) 0.046(3) 0.102(5) -0.010(3) -0.040(5) 0.002(4)
C5 0.094(4) 0.057(3) 0.074(4) -0.010(3) -0.026(3) 0.011(3)
C6 0.054(3) 0.044(3) 0.049(3) -0.007(2) -0.024(2) 0.005(2)
C7 0.041(3) 0.050(3) 0.052(3) -0.006(2) -0.013(2) 0.006(2)
C8 0.030(2) 0.036(2) 0.042(3) -0.0073(19) -0.0019(18) -0.0065(17)
C9 0.028(2) 0.035(2) 0.034(2) -0.0078(17) -0.0033(17) -0.0001(16)
C10 0.027(2) 0.034(2) 0.040(2) -0.0116(18) -0.0014(17) -0.0019(17)
C11 0.034(2) 0.048(2) 0.045(3) -0.012(2) -0.0059(19) -0.0048(19)
C12 0.049(3) 0.054(3) 0.053(3) -0.025(2) -0.001(2) -0.014(2)
C13 0.095(4) 0.094(4) 0.060(3) -0.042(3) -0.007(3) -0.009(3)
C14 0.062(3) 0.049(3) 0.067(3) -0.033(3) 0.008(3) -0.006(2)
C15 0.051(3) 0.038(2) 0.064(3) -0.017(2) -0.005(2) 0.006(2)
C16 0.034(2) 0.036(2) 0.046(2) -0.0117(19) -0.0027(18) -0.0015(18)
C17 0.026(2) 0.034(2) 0.043(2) -0.0078(18) -0.0005(17) -0.0018(17)
C18 0.033(3) 0.042(2) 0.044(2) -0.0079(19) -0.0032(18) -0.0022(19)
C19 0.026(2) 0.043(2) 0.049(3) -0.012(2) 0.0022(19) -0.0109(18)
C20 0.061(3) 0.052(3) 0.052(3) -0.011(2) -0.009(2) -0.014(2)
C21 0.079(4) 0.070(4) 0.060(3) -0.033(3) 0.004(3) -0.025(3)
C22 0.056(3) 0.040(3) 0.092(4) -0.025(3) 0.004(3) -0.009(2)
C23 0.063(3) 0.041(3) 0.096(4) -0.012(3) -0.030(3) -0.003(2)
C24 0.055(3) 0.044(3) 0.066(3) -0.013(2) -0.023(2) -0.006(2)
C25 0.041(3) 0.043(2) 0.043(3) -0.010(2) -0.008(2) -0.0063(19)
C26 0.051(3) 0.069(3) 0.062(3) -0.016(3) -0.013(2) -0.007(2)
C27 0.079(4) 0.095(4) 0.057(3) -0.027(3) -0.016(3) -0.025(3)
C28 0.081(4) 0.089(4) 0.056(3) -0.040(3) 0.005(3) -0.019(3)
C29 0.055(3) 0.060(3) 0.059(3) -0.027(2) 0.005(2) -0.005(2)
C30 0.039(3) 0.037(2) 0.043(2) -0.0104(19) -0.0020(19) -0.0062(18)
C31 0.029(2) 0.033(2) 0.041(2) -0.0101(17) -0.0008(17) -0.0029(17)
C32 0.029(2) 0.034(2) 0.038(2) -0.0085(17) 0.0000(17) -0.0042(16)
C33 0.045(3) 0.034(2) 0.061(3) -0.004(2) -0.010(2) -0.0026(19)
C34 0.044(3) 0.036(2) 0.085(3) -0.009(2) -0.014(2) 0.001(2)
C35 0.031(2) 0.039(2) 0.040(2) -0.0096(18) -0.0017(17) 0.0007(18)
Cl1 0.1202(14) 0.0538(8) 0.1754(18) -0.0536(10) -0.0001(12) -0.0075(8)
N1 0.039(2) 0.0387(19) 0.040(2) -0.0080(15) -0.0096(15) 0.0058(15)
N2 0.0220(18) 0.0457(19) 0.053(2) -0.0146(17) -0.0006(15) -0.0031(14)
N3 0.029(2) 0.040(2) 0.071(2) -0.0120(18) -0.0009(17) 0.0018(16)
O1 0.056(2) 0.0524(17) 0.0367(17) -0.0115(14) -0.0042(14) 0.0021(14)
O2 0.0305(18) 0.0518(18) 0.085(2) -0.0151(16) -0.0086(15) -0.0015(14)
C36 0.071(4) 0.112(5) 0.084(4) -0.020(4) 0.021(3) 0.000(3)
Cl2 0.151(2) 0.176(2) 0.1380(18) -0.0813(17) 0.0151(15) 0.0002(16)
Cl3 0.1035(15) 0.1256(16) 0.184(2) -0.0307(15) -0.0134(14) -0.0025(12)
Cl4 0.1010(16) 0.249(3) 0.1034(15) 0.0217(16) -0.0133(12) 0.0020(16)

loop_
_atom_type_symbol
_atom_type_description
_atom_type_scat_dispersion_real
_atom_type_scat_dispersion_imag
_atom_type_scat_source
C C 0.0033 0.0016 'International Tables Vol C Tables 4.2.6.8 and 6.1.1.4'
H H 0.0000 0.0000 'International Tables Vol C Tables 4.2.6.8 and 6.1.1.4'
N N 0.0061 0.0033 'International Tables Vol C Tables 4.2.6.8 and 6.1.1.4'
O O 0.0106 0.0060 'International Tables Vol C Tables 4.2.6.8 and 6.1.1.4'
Cl Cl 0.1484 0.1585 'International Tables Vol C Tables 4.2.6.8 and 6.1.1.4'

loop_
_geom_angle_atom_site_label_1
_geom_angle_atom_site_label_2
_geom_angle_atom_site_label_3
_geom_angle
_geom_angle_site_symmetry_1
_geom_angle_site_symmetry_3
_geom_angle_publ_flag
C2 C1 C6 120.9(5) . . ?
C2 C1 H1 119.5 . . ?
C6 C1 H1 119.5 . . ?
C1 C2 C3 119.6(6) . . ?
C1 C2 H2 120.2 . . ?
C3 C2 H2 120.2 . . ?
C4 C3 C2 120.6(6) . . ?
C4 C3 H3 119.7 . . ?
C2 C3 H3 119.7 . . ?
C3 C4 C5 119.5(6) . . ?
C3 C4 H4 120.3 . . ?
C5 C4 H4 120.3 . . ?
C6 C5 C4 120.4(6) . . ?
C6 C5 H5 119.8 . . ?
C4 C5 H5 119.8 . . ?
C5 C6 C1 119.0(5) . . ?
C5 C6 C7 121.0(5) . . ?
C1 C6 C7 120.0(4) . . ?
N1 C7 C6 113.5(3) . . ?
N1 C7 H7A 108.9 . . ?
C6 C7 H7A 108.9 . . ?
N1 C7 H7B 108.9 . . ?
C6 C7 H7B 108.9 . . ?
H7A C7 H7B 107.7 . . ?
O1 C8 N1 125.0(3) . . ?
O1 C8 C9 127.0(3) . . ?
N1 C8 C9 107.9(3) . . ?
C10 C9 C17 117.5(3) . . ?
C10 C9 C8 101.7(3) . . ?
C17 C9 C8 115.4(3) . . ?
C10 C9 C32 108.5(3) . . ?
C17 C9 C32 103.1(3) . . ?
C8 C9 C32 110.7(3) . . ?
C11 C10 C16 120.5(3) . . ?
C11 C10 C9 130.5(3) . . ?
C16 C10 C9 108.8(3) . . ?
C10 C11 C12 120.0(4) . . ?
C10 C11 H11 120.0 . . ?
C12 C11 H11 120.0 . . ?
C14 C12 C11 117.9(4) . . ?
C14 C12 C13 121.7(4) . . ?
C11 C12 C13 120.4(4) . . ?
C12 C13 H13A 109.5 . . ?
C12 C13 H13B 109.5 . . ?
H13A C13 H13B 109.5 . . ?
C12 C13 H13C 109.5 . . ?
H13A C13 H13C 109.5 . . ?
H13B C13 H13C 109.5 . . ?
C12 C14 C15 123.1(4) . . ?
C12 C14 H14 118.4 . . ?
C15 C14 H14 118.4 . . ?
C16 C15 C14 117.6(4) . . ?
C16 C15 H15 121.2 . . ?
C14 C15 H15 121.2 . . ?
C15 C16 C10 120.7(4) . . ?
C15 C16 N1 129.5(4) . . ?
C10 C16 N1 109.8(3) . . ?
C35 C17 C18 120.6(3) . . ?
C35 C17 C9 108.9(3) . . ?
C18 C17 C9 129.6(3) . . ?
O2 C18 C17 120.8(3) . . ?
O2 C18 C19 118.1(3) . . ?
C17 C18 C19 121.0(3) . . ?
C24 C19 C20 117.9(4) . . ?
C24 C19 C18 122.5(4) . . ?
C20 C19 C18 119.5(4) . . ?
C21 C20 C19 121.1(4) . . ?
C21 C20 H20 119.5 . . ?
C19 C20 H20 119.5 . . ?
C20 C21 C22 118.5(4) . . ?
C20 C21 H21 120.7 . . ?
C22 C21 H21 120.7 . . ?
C23 C22 C21 121.5(4) . . ?
C23 C22 Cl1 120.5(4) . . ?
C21 C22 Cl1 118.0(4) . . ?
C22 C23 C24 119.1(4) . . ?
C22 C23 H23 120.4 . . ?
C24 C23 H23 120.4 . . ?
C23 C24 C19 121.8(4) . . ?
C23 C24 H24 119.1 . . ?
C19 C24 H24 119.1 . . ?
C26 C25 C30 120.9(4) . . ?
C26 C25 N2 127.6(4) . . ?
C30 C25 N2 111.5(3) . . ?
C25 C26 C27 117.6(5) . . ?
C25 C26 H26 121.2 . . ?
C27 C26 H26 121.2 . . ?
C28 C27 C26 121.8(5) . . ?
C28 C27 H27 119.1 . . ?
C26 C27 H27 119.1 . . ?
C27 C28 C29 120.3(5) . . ?
C27 C28 H28 119.8 . . ?
C29 C28 H28 119.8 . . ?
C30 C29 C28 119.0(5) . . ?
C30 C29 H29 120.5 . . ?
C28 C29 H29 120.5 . . ?
C29 C30 C25 120.3(4) . . ?
C29 C30 C31 131.5(4) . . ?
C25 C30 C31 108.2(3) . . ?
C35 C31 C30 118.4(3) . . ?
C35 C31 C33 100.3(3) . . ?
C30 C31 C33 112.9(3) . . ?
C35 C31 C32 102.3(3) . . ?
C30 C31 C32 101.5(3) . . ?
C33 C31 C32 122.1(3) . . ?
N2 C32 C31 104.7(3) . . ?
N2 C32 C9 116.7(3) . . ?
C31 C32 C9 104.9(3) . . ?
N2 C32 H32 110.1 . . ?
C31 C32 H32 110.1 . . ?
C9 C32 H32 110.1 . . ?
C34 C33 C31 102.6(3) . . ?
C34 C33 H33A 111.2 . . ?
C31 C33 H33A 111.2 . . ?
C34 C33 H33B 111.2 . . ?
C31 C33 H33B 111.2 . . ?
H33A C33 H33B 109.2 . . ?
N3 C34 C33 103.1(3) . . ?
N3 C34 H34A 111.1 . . ?
C33 C34 H34A 111.1 . . ?
N3 C34 H34B 111.1 . . ?
C33 C34 H34B 111.1 . . ?
H34A C34 H34B 109.1 . . ?
N3 C35 C17 133.8(4) . . ?
N3 C35 C31 110.6(3) . . ?
C17 C35 C31 115.0(3) . . ?
C8 N1 C16 111.3(3) . . ?
C8 N1 C7 122.9(3) . . ?
C16 N1 C7 125.9(3) . . ?
C25 N2 C32 107.7(3) . . ?
C25 N2 H2A 126.1 . . ?
C32 N2 H2A 126.1 . . ?
C35 N3 C34 111.4(3) . . ?
C35 N3 H3A 124.3 . . ?
C34 N3 H3A 124.3 . . ?
Cl4 C36 Cl2 111.0(3) . . ?
Cl4 C36 Cl3 111.0(4) . . ?
Cl2 C36 Cl3 109.3(3) . . ?
Cl4 C36 H36 108.5 . . ?
Cl2 C36 H36 108.5 . . ?
Cl3 C36 H36 108.5 . . ?

loop_
_geom_bond_atom_site_label_1
_geom_bond_atom_site_label_2
_geom_bond_distance
_geom_bond_site_symmetry_2
_geom_bond_publ_flag
C1 C2 1.370(7) . ?
C1 C6 1.381(6) . ?
C1 H1 0.9300 . ?
C2 C3 1.372(9) . ?
C2 H2 0.9300 . ?
C3 C4 1.371(9) . ?
C3 H3 0.9300 . ?
C4 C5 1.385(8) . ?
C4 H4 0.9300 . ?
C5 C6 1.377(6) . ?
C5 H5 0.9300 . ?
C6 C7 1.500(6) . ?
C7 N1 1.462(5) . ?
C7 H7A 0.9700 . ?
C7 H7B 0.9700 . ?
C8 O1 1.212(4) . ?
C8 N1 1.372(5) . ?
C8 C9 1.537(5) . ?
C9 C10 1.519(5) . ?
C9 C17 1.529(5) . ?
C9 C32 1.600(5) . ?
C10 C11 1.373(5) . ?
C10 C16 1.386(5) . ?
C11 C12 1.402(6) . ?
C11 H11 0.9300 . ?
C12 C14 1.376(6) . ?
C12 C13 1.506(6) . ?
C13 H13A 0.9600 . ?
C13 H13B 0.9600 . ?
C13 H13C 0.9600 . ?
C14 C15 1.384(6) . ?
C14 H14 0.9300 . ?
C15 C16 1.383(5) . ?
C15 H15 0.9300 . ?
C16 N1 1.402(5) . ?
C17 C35 1.368(5) . ?
C17 C18 1.430(5) . ?
C18 O2 1.247(4) . ?
C18 C19 1.488(5) . ?
C19 C24 1.380(6) . ?
C19 C20 1.385(6) . ?
C20 C21 1.377(6) . ?
C20 H20 0.9300 . ?
C21 C22 1.383(7) . ?
C21 H21 0.9300 . ?
C22 C23 1.355(7) . ?
C22 Cl1 1.742(5) . ?
C23 C24 1.366(6) . ?
C23 H23 0.9300 . ?
C24 H24 0.9300 . ?
C25 C26 1.382(6) . ?
C25 C30 1.387(5) . ?
C25 N2 1.397(5) . ?
C26 C27 1.390(7) . ?
C26 H26 0.9300 . ?
C27 C28 1.363(7) . ?
C27 H27 0.9300 . ?
C28 C29 1.381(7) . ?
C28 H28 0.9300 . ?
C29 C30 1.379(6) . ?
C29 H29 0.9300 . ?
C30 C31 1.516(5) . ?
C31 C35 1.492(5) . ?
C31 C33 1.542(5) . ?
C31 C32 1.550(5) . ?
C32 N2 1.448(5) . ?
C32 H32 0.9800 . ?
C33 C34 1.536(6) . ?
C33 H33A 0.9700 . ?
C33 H33B 0.9700 . ?
C34 N3 1.466(5) . ?
C34 H34A 0.9700 . ?
C34 H34B 0.9700 . ?
C35 N3 1.328(5) . ?
N2 H2A 0.8600 . ?
N3 H3A 0.8600 . ?
C36 Cl4 1.711(6) . ?
C36 Cl2 1.737(7) . ?
C36 Cl3 1.745(6) . ?
C36 H36 0.9800 . ?

loop_
_geom_hbond_atom_site_label_D
_geom_hbond_atom_site_label_H
_geom_hbond_atom_site_label_A
_geom_hbond_distance_DH
_geom_hbond_distance_HA
_geom_hbond_distance_DA
_geom_hbond_angle_DHA
_geom_hbond_site_symmetry_A
N3 H3A O2 0.86 2.34 2.780(4) 112.0 .
N2 H2A O2 0.86 2.29 3.040(4) 145.8 1_655
